data_7110292
loop_
_publ_author_name
'Choytun, Dharinee D.'
'Langlois, Lisa D.'
'Johansson, Thomas P.'
'Macdonald, Charles L. B.'
'Leach, Gary W.'
'Weinberg, Noham'
'Clyburne, Jason A. C.'

_publ_section_title
;
 Azines possessing strong push?pull donors/acceptorsElectronic
 supplementary information (ESI) available: characterisation data, CIF
 files, atomic coordinates, bond length correlations, and details of the
 SHG studies. See http://www.rsc.org/suppdata/cc/b4/b404129a/
;
_journal_issue 16
_journal_name_full 'Chemical Communications'
_journal_page_first 1842
_journal_page_last 1843
_journal_paper_doi 10.1039/b404129a
_journal_year 2004
_chemical_formula_sum 'C16 H10 N2 S2'
_chemical_formula_weight 294.38
_chemical_name_systematic
;
?
;
_space_group_IT_number 19
_symmetry_cell_setting orthorhombic
_symmetry_space_group_name_Hall 'P 2ac 2ab'
_symmetry_space_group_name_H-M 'P 21 21 21'
_atom_sites_solution_hydrogens geom
_atom_sites_solution_primary direct
_atom_sites_solution_secondary difmap
_audit_creation_method SHELXL-97
_cell_angle_alpha 90.00
_cell_angle_beta 90.00
_cell_angle_gamma 90.00
_cell_formula_units_Z 4
_cell_length_a 8.6383(4)
_cell_length_b 10.1038(5)
_cell_length_c 15.5131(7)
_cell_measurement_reflns_used 9222
_cell_measurement_temperature 100(2)
_cell_measurement_theta_max 27.51
_cell_measurement_theta_min 2.40
_cell_volume 1353.98(11)
_computing_cell_refinement 'Bruker SMART'
_computing_data_collection 'Bruker SMART'
_computing_data_reduction 'Bruker SAINT'
_computing_molecular_graphics 'Bruker SHELXTL'
_computing_publication_material 'Bruker SHELXTL'
_computing_structure_refinement 'SHELXL-97 (Sheldrick, 1997)'
_computing_structure_solution 'Bruker SHELXTL'
_diffrn_ambient_temperature 100(2)
_diffrn_measured_fraction_theta_full 0.999
_diffrn_measured_fraction_theta_max 0.999
_diffrn_measurement_device_type 'CCD area detector'
_diffrn_measurement_method 'phi and omega scans'
_diffrn_radiation_monochromator graphite
_diffrn_radiation_source 'fine-focus sealed tube'
_diffrn_radiation_type MoK\a
_diffrn_radiation_wavelength 0.71073
_diffrn_reflns_av_R_equivalents 0.0835
_diffrn_reflns_av_sigmaI/netI 0.0574
_diffrn_reflns_limit_h_max 11
_diffrn_reflns_limit_h_min -11
_diffrn_reflns_limit_k_max 13
_diffrn_reflns_limit_k_min -13
_diffrn_reflns_limit_l_max 20
_diffrn_reflns_limit_l_min -20
_diffrn_reflns_number 12173
_diffrn_reflns_theta_full 27.55
_diffrn_reflns_theta_max 27.55
_diffrn_reflns_theta_min 2.41
_exptl_absorpt_coefficient_mu 0.382
_exptl_absorpt_correction_type none
_exptl_crystal_colour yellow
_exptl_crystal_density_diffrn 1.444
_exptl_crystal_density_meas 0
_exptl_crystal_density_method 'not measured'
_exptl_crystal_description prism
_exptl_crystal_F_000 608
_exptl_crystal_size_max 0.30
_exptl_crystal_size_mid 0.30
_exptl_crystal_size_min 0.30
_refine_diff_density_max 0.275
_refine_diff_density_min -0.270
_refine_diff_density_rms 0.053
_refine_ls_abs_structure_details 'Flack H D (1983), Acta Cryst. A39, 876-881'
_refine_ls_abs_structure_Flack 0.00(11)
_refine_ls_extinction_method none
_refine_ls_goodness_of_fit_ref 1.211
_refine_ls_hydrogen_treatment mixed
_refine_ls_matrix_type full
_refine_ls_number_parameters 242
_refine_ls_number_reflns 3112
_refine_ls_number_restraints 55
_refine_ls_restrained_S_all 1.204
_refine_ls_R_factor_all 0.0538
_refine_ls_R_factor_gt 0.0482
_refine_ls_shift/su_max 0.391
_refine_ls_shift/su_mean 0.071
_refine_ls_structure_factor_coef Fsqd
_refine_ls_weighting_details 'calc w=1/[\s^2^(Fo^2^)+(0.0000P)^2^+0.7330P] where P=(Fo^2^+2Fc^2^)/3'
_refine_ls_weighting_scheme calc
_refine_ls_wR_factor_gt 0.0936
_refine_ls_wR_factor_ref 0.0974
_reflns_number_gt 2825
_reflns_number_total 3112
_reflns_threshold_expression >2sigma(I)
_cod_data_source_file b404129asup1.cif
_cod_data_source_block p212121
_cod_depositor_comments
;
The following automatic conversions were performed:

'_symmetry_cell_setting' value 'Orthorhombic' changed to
'orthorhombic' according to
/home/saulius/struct/CIF-dictionaries/cif_core.dic dictionary named
'cif_core.dic' version 2.4.2 from 2011-04-26.

Automatic conversion script
Id: cif_fix_values 1891 2012-01-12 08:04:46Z andrius 
;
_cod_original_sg_symbol_H-M P2(1)2(1)2(1)
_cod_database_code 7110292

loop_
_symmetry_equiv_pos_as_xyz
'x, y, z'
'-x+1/2, -y, z+1/2'
'-x, y+1/2, -z+1/2'
'x+1/2, -y+1/2, -z'

loop_
_atom_site_label
_atom_site_type_symbol
_atom_site_fract_x
_atom_site_fract_y
_atom_site_fract_z
_atom_site_U_iso_or_equiv
_atom_site_adp_type
_atom_site_occupancy
_atom_site_symmetry_multiplicity
_atom_site_calc_flag
_atom_site_refinement_flags
_atom_site_disorder_assembly
_atom_site_disorder_group
C1 C 0.0196(4) 0.8105(3) 0.8425(2) 0.0190(7) Uani 0.7527(12) 1 d PD A 1
C3 C 0.2819(6) 0.7852(4) 0.9182(3) 0.0266(9) Uani 0.7527(12) 1 d PD A 1
H3 H 0.3620 0.7875 0.9582 0.032 Uiso 0.7527(12) 1 calc PR A 1
C4 C 0.3005(5) 0.7285(5) 0.8422(3) 0.0237(9) Uani 0.7527(12) 1 d PD A 1
H4 H 0.3955 0.6934 0.8257 0.028 Uiso 0.7527(12) 1 calc PR A 1
C6 C -0.3272(6) 0.9573(8) 0.8709(5) 0.0208(11) Uani 0.7527(12) 1 d PD A 1
C7 C -0.4266(9) 0.9641(10) 0.7938(4) 0.0211(11) Uani 0.7527(12) 1 d PD A 1
C8 C -0.4097(5) 0.9116(6) 0.7117(3) 0.0214(10) Uani 0.7527(12) 1 d PD A 1
H8 H -0.3238 0.8607 0.6973 0.026 Uiso 0.7527(12) 1 calc PR A 1
C9 C -0.5261(8) 0.9376(7) 0.6513(4) 0.0285(12) Uani 0.7527(12) 1 d PD A 1
H9 H -0.5186 0.9002 0.5966 0.034 Uiso 0.7527(12) 1 calc PR A 1
C10 C -0.6526(13) 1.0175(17) 0.6701(7) 0.0347(16) Uani 0.7527(12) 1 d PD A 1
H10 H -0.7255 1.0367 0.6279 0.042 Uiso 0.7527(12) 1 calc PR A 1
C11 C -0.6691(19) 1.069(2) 0.7532(8) 0.0282(13) Uani 0.7527(12) 1 d PD A 1
H11 H -0.7564 1.1176 0.7678 0.034 Uiso 0.7527(12) 1 calc PR A 1
C12 C -0.5548(6) 1.0459(5) 0.8132(5) 0.0204(11) Uani 0.7527(12) 1 d PD A 1
C13 C -0.5479(11) 1.0789(12) 0.9060(4) 0.0203(11) Uani 0.7527(12) 1 d PD A 1
C14 C -0.6441(14) 1.1558(14) 0.9567(6) 0.0222(13) Uani 0.7527(12) 1 d PD A 1
H14 H -0.7333 1.1942 0.9343 0.027 Uiso 0.7527(12) 1 calc PR A 1
C15 C -0.6022(12) 1.1733(11) 1.0426(6) 0.0271(14) Uani 0.7527(12) 1 d PD A 1
H15 H -0.6660 1.2244 1.0777 0.032 Uiso 0.7527(12) 1 calc PR A 1
C16 C -0.4712(10) 1.1187(7) 1.0780(4) 0.0270(12) Uani 0.7527(12) 1 d PD A 1
H16 H -0.4498 1.1303 1.1363 0.032 Uiso 0.7527(12) 1 calc PR A 1
C17 C -0.3711(9) 1.0463(6) 1.0268(4) 0.0252(11) Uani 0.7527(12) 1 d PD A 1
H17 H -0.2798 1.0119 1.0493 0.030 Uiso 0.7527(12) 1 calc PR A 1
C18 C -0.4101(9) 1.0262(10) 0.9408(4) 0.0213(12) Uani 0.7527(12) 1 d PD A 1
N1 N -0.1219(4) 0.8385(3) 0.81935(19) 0.0256(6) Uani 0.7527(12) 1 d PD A 1
N2 N -0.1936(4) 0.9041(3) 0.8876(2) 0.0241(7) Uani 0.7527(12) 1 d PD A 1
S2 S 0.10279(11) 0.85539(10) 0.94078(6) 0.02485(19) Uani 0.7527(12) 1 d PD A 1
S5 S 0.14086(12) 0.72181(10) 0.77399(6) 0.0272(2) Uani 0.7527(12) 1 d PD A 1
C21 C 0.0249(11) 0.8363(10) 0.8926(6) 0.0190(7) Uani 0.2473(12) 1 d PD A 2
C23 C 0.2602(15) 0.7297(18) 0.8209(10) 0.0266(9) Uani 0.2473(12) 1 d PD A 2
H23 H 0.3266 0.6896 0.7816 0.032 Uiso 0.2473(12) 1 calc PR A 2
C24 C 0.3055(17) 0.7542(15) 0.8999(10) 0.0237(9) Uani 0.2473(12) 1 d PD A 2
H24 H 0.4063 0.7372 0.9178 0.028 Uiso 0.2473(12) 1 calc PR A 2
C26 C -0.338(2) 0.942(3) 0.8527(15) 0.0208(11) Uani 0.2473(12) 1 d PD A 2
C27 C -0.403(3) 1.021(3) 0.9240(13) 0.0211(11) Uani 0.2473(12) 1 d PD A 2
C28 C -0.368(3) 1.026(2) 1.0100(13) 0.0214(10) Uani 0.2473(12) 1 d PD A 2
H28 H -0.2817 0.9820 1.0313 0.026 Uiso 0.2473(12) 1 calc PR A 2
C29 C -0.462(4) 1.099(3) 1.0652(15) 0.0285(12) Uani 0.2473(12) 1 d PD A 2
H29 H -0.4317 1.1078 1.1224 0.034 Uiso 0.2473(12) 1 calc PR A 2
C210 C -0.601(4) 1.159(4) 1.040(2) 0.0347(16) Uani 0.2473(12) 1 d PD A 2
H210 H -0.6634 1.2062 1.0782 0.042 Uiso 0.2473(12) 1 calc PR A 2
C211 C -0.639(5) 1.144(5) 0.953(2) 0.0282(13) Uani 0.2473(12) 1 d PD A 2
H211 H -0.7333 1.1774 0.9331 0.034 Uiso 0.2473(12) 1 calc PR A 2
C212 C -0.542(3) 1.081(3) 0.8958(13) 0.0204(11) Uani 0.2473(12) 1 d PD A 2
C213 C -0.574(2) 1.028(2) 0.8100(14) 0.0203(11) Uani 0.2473(12) 1 d PD A 2
C214 C -0.682(6) 1.071(7) 0.751(2) 0.0222(13) Uani 0.2473(12) 1 d PD A 2
H214 H -0.7601 1.1302 0.7667 0.027 Uiso 0.2473(12) 1 calc PR A 2
C215 C -0.671(4) 1.024(5) 0.6670(18) 0.0271(14) Uani 0.2473(12) 1 d PD A 2
H215 H -0.7512 1.0446 0.6292 0.032 Uiso 0.2473(12) 1 calc PR A 2
C216 C -0.551(2) 0.950(2) 0.6358(13) 0.0270(12) Uani 0.2473(12) 1 d PD A 2
H216 H -0.5449 0.9252 0.5783 0.032 Uiso 0.2473(12) 1 calc PR A 2
C217 C -0.441(2) 0.916(2) 0.6948(12) 0.0252(11) Uani 0.2473(12) 1 d PD A 2
H217 H -0.3650 0.8556 0.6783 0.030 Uiso 0.2473(12) 1 calc PR A 2
C218 C -0.437(3) 0.965(4) 0.7776(13) 0.0213(12) Uani 0.2473(12) 1 d PD A 2
N21 N -0.1105(11) 0.8900(10) 0.9123(6) 0.0256(6) Uani 0.2473(12) 1 d PD A 2
N22 N -0.2020(11) 0.8880(11) 0.8400(7) 0.0241(7) Uani 0.2473(12) 1 d PD A 2
S22 S 0.0750(4) 0.7733(3) 0.79157(19) 0.02485(19) Uani 0.2473(12) 1 d PD A 2
S25 S 0.1666(4) 0.8209(3) 0.9707(2) 0.0272(2) Uani 0.2473(12) 1 d PD A 2

loop_
_atom_site_aniso_label
_atom_site_aniso_U_11
_atom_site_aniso_U_22
_atom_site_aniso_U_33
_atom_site_aniso_U_23
_atom_site_aniso_U_13
_atom_site_aniso_U_12
C1 0.0220(16) 0.0198(16) 0.0152(16) -0.0027(14) 0.0007(15) 0.0045(13)
C3 0.020(2) 0.028(2) 0.032(2) 0.0075(19) -0.0014(16) 0.0001(17)
C4 0.0123(18) 0.0222(17) 0.037(3) 0.001(2) 0.0007(16) 0.0033(16)
C6 0.0185(17) 0.016(3) 0.028(4) -0.001(2) -0.0011(16) -0.0039(17)
C7 0.024(2) 0.0181(17) 0.021(3) 0.007(2) 0.001(2) -0.0035(18)
C8 0.018(2) 0.0203(17) 0.026(2) 0.0014(18) -0.0028(17) -0.0015(18)
C9 0.041(3) 0.024(2) 0.020(3) 0.0034(19) -0.002(2) -0.006(2)
C10 0.036(4) 0.032(3) 0.036(3) 0.002(2) -0.011(3) -0.010(3)
C11 0.026(4) 0.022(3) 0.036(3) 0.004(2) -0.005(2) -0.003(3)
C12 0.015(2) 0.014(2) 0.032(2) 0.0004(17) 0.0025(17) -0.0116(15)
C13 0.023(2) 0.0217(18) 0.016(2) 0.004(2) 0.000(2) 0.0014(17)
C14 0.021(2) 0.019(4) 0.027(2) 0.0008(19) 0.0042(18) -0.001(2)
C15 0.026(2) 0.023(3) 0.032(2) -0.0032(19) 0.010(2) -0.005(2)
C16 0.033(2) 0.027(3) 0.022(3) -0.0043(17) 0.000(2) -0.009(2)
C17 0.0230(19) 0.025(3) 0.027(3) -0.0048(17) -0.006(2) -0.002(2)
C18 0.018(2) 0.0215(19) 0.024(3) 0.003(3) 0.000(2) -0.0027(15)
N1 0.0214(15) 0.0302(16) 0.0252(15) -0.0038(13) 0.0005(13) 0.0063(13)
N2 0.0202(14) 0.0276(15) 0.0245(18) -0.0007(16) 0.0021(15) 0.0027(12)
S2 0.0196(4) 0.0295(4) 0.0255(4) -0.0020(4) -0.0017(4) 0.0020(4)
S5 0.0242(4) 0.0297(4) 0.0277(5) -0.0012(4) 0.0026(4) 0.0069(4)
C21 0.0220(16) 0.0198(16) 0.0152(16) -0.0027(14) 0.0007(15) 0.0045(13)
C23 0.020(2) 0.028(2) 0.032(2) 0.0075(19) -0.0014(16) 0.0001(17)
C24 0.0123(18) 0.0222(17) 0.037(3) 0.001(2) 0.0007(16) 0.0033(16)
C26 0.0185(17) 0.016(3) 0.028(4) -0.001(2) -0.0011(16) -0.0039(17)
C27 0.024(2) 0.0181(17) 0.021(3) 0.007(2) 0.001(2) -0.0035(18)
C28 0.018(2) 0.0203(17) 0.026(2) 0.0014(18) -0.0028(17) -0.0015(18)
C29 0.041(3) 0.024(2) 0.020(3) 0.0034(19) -0.002(2) -0.006(2)
C210 0.036(4) 0.032(3) 0.036(3) 0.002(2) -0.011(3) -0.010(3)
C211 0.026(4) 0.022(3) 0.036(3) 0.004(2) -0.005(2) -0.003(3)
C212 0.015(2) 0.014(2) 0.032(2) 0.0004(17) 0.0025(17) -0.0116(15)
C213 0.023(2) 0.0217(18) 0.016(2) 0.004(2) 0.000(2) 0.0014(17)
C214 0.021(2) 0.019(4) 0.027(2) 0.0008(19) 0.0042(18) -0.001(2)
C215 0.026(2) 0.023(3) 0.032(2) -0.0032(19) 0.010(2) -0.005(2)
C216 0.033(2) 0.027(3) 0.022(3) -0.0043(17) 0.000(2) -0.009(2)
C217 0.0230(19) 0.025(3) 0.027(3) -0.0048(17) -0.006(2) -0.002(2)
C218 0.018(2) 0.0215(19) 0.024(3) 0.003(3) 0.000(2) -0.0027(15)
N21 0.0214(15) 0.0302(16) 0.0252(15) -0.0038(13) 0.0005(13) 0.0063(13)
N22 0.0202(14) 0.0276(15) 0.0245(18) -0.0007(16) 0.0021(15) 0.0027(12)
S22 0.0196(4) 0.0295(4) 0.0255(4) -0.0020(4) -0.0017(4) 0.0020(4)
S25 0.0242(4) 0.0297(4) 0.0277(5) -0.0012(4) 0.0026(4) 0.0069(4)

loop_
_atom_type_symbol
_atom_type_description
_atom_type_scat_dispersion_real
_atom_type_scat_dispersion_imag
_atom_type_scat_source
C C 0.0033 0.0016 'International Tables Vol C Tables 4.2.6.8 and 6.1.1.4'
H H 0.0000 0.0000 'International Tables Vol C Tables 4.2.6.8 and 6.1.1.4'
N N 0.0061 0.0033 'International Tables Vol C Tables 4.2.6.8 and 6.1.1.4'
S S 0.1246 0.1234 'International Tables Vol C Tables 4.2.6.8 and 6.1.1.4'

loop_
_geom_angle_atom_site_label_1
_geom_angle_atom_site_label_2
_geom_angle_atom_site_label_3
_geom_angle
N1 C1 S5 120.5(3)
N1 C1 S2 124.7(3)
S5 C1 S2 114.8(2)
C4 C3 S2 117.7(4)
C3 C4 S5 117.6(4)
N2 C6 C18 118.7(5)
N2 C6 C7 134.3(5)
C18 C6 C7 107.0(4)
C8 C7 C12 120.1(5)
C8 C7 C6 131.8(5)
C12 C7 C6 108.0(5)
C7 C8 C9 117.9(5)
C10 C9 C8 122.2(6)
C11 C10 C9 119.4(7)
C12 C11 C10 119.3(9)
C11 C12 C7 121.0(7)
C11 C12 C13 130.5(8)
C7 C12 C13 107.9(6)
C14 C13 C18 120.1(7)
C14 C13 C12 131.0(7)
C18 C13 C12 108.8(6)
C13 C14 C15 117.4(8)
C16 C15 C14 123.1(6)
C15 C16 C17 119.8(6)
C16 C17 C18 118.5(6)
C17 C18 C13 121.1(5)
C17 C18 C6 131.0(5)
C13 C18 C6 107.9(5)
C1 N1 N2 108.1(3)
C6 N2 N1 116.1(4)
C3 S2 C1 94.8(2)
C4 S5 C1 94.91(19)
N21 C21 S25 120.0(7)
N21 C21 S22 125.2(8)
S25 C21 S22 114.8(5)
C24 C23 S22 118.5(13)
C23 C24 S25 116.9(13)
N22 C26 C218 118.1(17)
N22 C26 C27 132.6(15)
C218 C26 C27 106.7(11)
C28 C27 C212 118.3(16)
C28 C27 C26 131.6(18)
C212 C27 C26 108.9(15)
C27 C28 C29 119.2(19)
C28 C29 C210 124(2)
C211 C210 C29 115(2)
C212 C211 C210 122(2)
C211 C212 C27 121.1(19)
C211 C212 C213 130(2)
C27 C212 C213 106.7(18)
C214 C213 C218 117.8(19)
C214 C213 C212 128(2)
C218 C213 C212 108.9(17)
C213 C214 C215 118(2)
C216 C215 C214 125(2)
C215 C216 C217 116(2)
C216 C217 C218 123.3(18)
C217 C218 C213 117.6(16)
C217 C218 C26 134.3(17)
C213 C218 C26 105.9(14)
C21 N21 N22 108.3(8)
C26 N22 N21 113.0(11)
C23 S22 C21 95.0(6)
C21 S25 C24 94.6(7)

loop_
_geom_bond_atom_site_label_1
_geom_bond_atom_site_label_2
_geom_bond_distance
C1 N1 1.306(4)
C1 S5 1.741(3)
C1 S2 1.745(3)
C3 C4 1.321(6)
C3 S2 1.738(5)
C4 S5 1.739(4)
C6 N2 1.299(5)
C6 C18 1.474(6)
C6 C7 1.475(6)
C7 C8 1.387(7)
C7 C12 1.415(7)
C8 C9 1.400(6)
C9 C10 1.390(10)
C10 C11 1.395(10)
C11 C12 1.376(9)
C12 C13 1.478(6)
C13 C14 1.383(8)
C13 C18 1.411(8)
C14 C15 1.393(9)
C15 C16 1.374(9)
C16 C17 1.383(7)
C17 C18 1.391(7)
N1 N2 1.394(4)
C21 N21 1.324(11)
C21 S25 1.730(9)
C21 S22 1.746(9)
C23 C24 1.310(14)
C23 S22 1.721(12)
C24 S25 1.760(12)
C26 N22 1.312(14)
C26 C218 1.461(17)
C26 C27 1.479(17)
C27 C28 1.370(18)
C27 C212 1.413(19)
C28 C29 1.392(17)
C29 C210 1.40(2)
C210 C211 1.40(2)
C211 C212 1.38(2)
C212 C213 1.461(14)
C213 C214 1.38(2)
C213 C218 1.438(19)
C214 C215 1.39(2)
C215 C216 1.37(2)
C216 C217 1.365(15)
C217 C218 1.380(18)
N21 N22 1.372(11)
